data_7131173
loop_
_publ_author_name
'Sasane, Amit Vijay'
'Liu, Rai-Shung'

_publ_section_title
;
 Catalyst-free diazo cross-coupling to access useful 3(2<i>H</i>)-furanone
 derivatives.
;
_journal_issue 8
_journal_name_full 'Chemical communications (Cambridge, England)'
_journal_page_first 1086
_journal_page_last 1089
_journal_paper_doi 10.1039/d2cc05912f
_journal_volume 59
_journal_year 2023
_chemical_formula_moiety 'C17 H18 O2'
_chemical_formula_sum 'C17 H18 O2'
_chemical_formula_weight 254.31
_space_group_crystal_system triclinic
_space_group_IT_number 2
_space_group_name_Hall '-P 1'
_space_group_name_H-M_alt 'P -1'
_atom_sites_solution_hydrogens geom
_atom_sites_solution_primary dual
_audit_block_doi 10.5517/ccdc.csd.cc2cymb9
_audit_creation_date 2022-08-03
_audit_creation_method
;
Olex2 1.5
(compiled 2022.04.07 svn.rca3783a0 for OlexSys, GUI svn.r6498)
;
_audit_update_record
;
2022-08-24 deposited with the CCDC.	2023-01-09 downloaded from the CCDC.
;
_cell_angle_alpha 75.901(3)
_cell_angle_beta 80.614(3)
_cell_angle_gamma 79.208(3)
_cell_formula_units_Z 4
_cell_length_a 5.94355(19)
_cell_length_b 13.5482(4)
_cell_length_c 17.6441(5)
_cell_measurement_reflns_used 6300
_cell_measurement_temperature 99.99(10)
_cell_measurement_theta_max 74.3060
_cell_measurement_theta_min 2.5980
_cell_volume 1343.28(7)
_computing_cell_refinement 'CrysAlisPro 1.171.42.58a (Rigaku OD, 2022)'
_computing_data_collection 'CrysAlisPro 1.171.42.58a (Rigaku OD, 2022)'
_computing_data_reduction 'CrysAlisPro 1.171.42.58a (Rigaku OD, 2022)'
_computing_molecular_graphics 'Olex2 1.5 (Dolomanov et al., 2009)'
_computing_publication_material 'Olex2 1.5 (Dolomanov et al., 2009)'
_computing_structure_refinement 'SHELXL 2018/3 (Sheldrick, 2015)'
_computing_structure_solution 'SHELXT  (Sheldrick, 2015)'
_diffrn_ambient_environment N~2~
_diffrn_ambient_temperature 99.99(10)
_diffrn_detector 'Hybrid Pixel Array Detector'
_diffrn_detector_area_resol_mean 10.0000
_diffrn_detector_type 'HyPix-Arc 150'
_diffrn_measured_fraction_theta_full 0.994
_diffrn_measured_fraction_theta_max 0.994
_diffrn_measurement_details
;
List of Runs (angles in degrees, time in seconds):

  # Type    Start    End  Width  t~exp~   \w     \q     \k     \f   Frames
#--------------------------------------------------------------------------
  1  \w    -55.00 -16.00   0.50    0.65    --  -59.30 125.00 -30.00   78
  2  \w    -52.00 -20.00   0.50    0.65    --  -59.30 119.00 -71.00   64
  3  \w    -60.00 -34.00   0.50    0.65    --  -72.08 119.00 -71.00   52
  4  \w    -98.00 -66.00   0.50    0.65    --  -75.84 119.00 -71.00   64
  5  \w    -97.00 -71.00   0.50    0.65    --  -80.37 115.00-108.65   52
  6  \w   -103.00 -54.00   0.50    0.65    --  -72.08 -15.00  60.00   98
  7  \w   -121.00 -40.00   0.50    0.65    --  -75.84 -15.00  30.00  162
  8  \w   -125.00 -46.00   0.50    0.65    --  -75.84 -15.00 -60.00  158
  9  \w    -89.00 -36.00   0.50    0.65    --  -72.08 -15.00-150.00  106
 10  \w     16.00  47.00   0.50    0.65    --   56.16-119.00-156.00   62
 11  \w     38.00  63.00   0.50    0.65    --   76.45-119.00-156.00   50
 12  \w     21.00  84.00   0.50    0.65    --   69.22-119.00-156.00  126
 13  \w     38.00  63.00   0.50    0.65    --   84.29-111.00-120.00   50
 14  \w     42.00  67.00   0.50    0.65    --   84.29-119.00-156.00   50
 15  \w     29.00  78.00   0.50    0.65    --   76.45-111.00 -90.00   98
 16  \w     37.00  62.00   0.50    0.65    --   84.29-111.00 -30.00   50
 17  \w     34.00  60.00   0.50    0.65    --   76.45 -95.00 -60.00   52
 18  \w     36.00  73.00   0.50    0.65    --   76.45 -95.00   0.00   74
 19  \w     41.00  67.00   0.50    0.65    --   76.45-111.00  90.00   52
 20  \w     44.00  85.00   0.50    0.65    --   84.29-111.00 150.00   82
 21  \w     21.00  48.00   0.50    0.65    --   56.16 -95.00 120.00   54
 22  \w     13.00  38.00   0.50    0.65    --   56.16 -95.00  90.00   50
 23  \w     67.00  92.00   0.50    0.65    --   84.29 -95.00  60.00   50
 24  \w     59.00  92.00   0.50    0.65    --   84.29 -95.00  90.00   66
 25  \w     44.00  92.00   0.50    0.65    --   84.29 -95.00  30.00   96
 26  \w     50.00  92.00   0.50    0.65    --   84.29 -95.00 -30.00   84
 27  \w     65.00  90.00   0.50    0.65    --   84.29 -95.00 -60.00   50
 28  \w     42.00  67.00   0.50    0.65    --   84.29 -95.00 -90.00   50
 29  \w     66.00  92.00   0.50    0.65    --   84.29 -95.00-150.00   52
 30  \w     63.00  91.00   0.50    0.65    --   84.29 -95.00-180.00   56
 31  \w     13.00  64.00   0.50    0.65    --   56.16 -95.00-120.00  102
 32  \w     40.00  79.00   0.50    0.65    --   76.45 -95.00  90.00   78
 33  \w     34.00  82.00   0.50    0.65    --   76.45 -95.00 150.00   96
 34  \w     48.00 134.00   0.50    0.65    --   84.29  15.00 -30.00  172
 35  \w     49.00 107.00   0.50    0.65    --   84.29  15.00 -90.00  116
 36  \w     51.00  76.00   0.50    0.65    --   84.29  15.00-120.00   50
 37  \w     43.00 107.00   0.50    0.65    --   56.16  15.00-120.00  128
 38  \w     49.00 113.00   0.50    0.65    --   84.29  15.00  90.00  128
;
_diffrn_measurement_device 'four-circle diffractometer'
_diffrn_measurement_device_type 'XtaLAB Synergy R, DW system, HyPix-Arc 150'
_diffrn_measurement_method '\w scans'
_diffrn_orient_matrix_type 'CrysAlisPro convention (1999,Acta A55,543-557)'
_diffrn_orient_matrix_UB_11 -0.0857516000
_diffrn_orient_matrix_UB_12 0.1133528000
_diffrn_orient_matrix_UB_13 -0.0371513000
_diffrn_orient_matrix_UB_21 0.1080914000
_diffrn_orient_matrix_UB_22 -0.0181806000
_diffrn_orient_matrix_UB_23 -0.0819084000
_diffrn_orient_matrix_UB_31 -0.2272949000
_diffrn_orient_matrix_UB_32 -0.0300113000
_diffrn_orient_matrix_UB_33 -0.0118506000
_diffrn_radiation_monochromator mirror
_diffrn_radiation_probe x-ray
_diffrn_radiation_type 'Cu K\a'
_diffrn_radiation_wavelength 1.54184
_diffrn_reflns_av_R_equivalents 0.0297
_diffrn_reflns_av_unetI/netI 0.0310
_diffrn_reflns_Laue_measured_fraction_full 0.994
_diffrn_reflns_Laue_measured_fraction_max 0.994
_diffrn_reflns_limit_h_max 5
_diffrn_reflns_limit_h_min -7
_diffrn_reflns_limit_k_max 16
_diffrn_reflns_limit_k_min -16
_diffrn_reflns_limit_l_max 21
_diffrn_reflns_limit_l_min -21
_diffrn_reflns_number 15811
_diffrn_reflns_point_group_measured_fraction_full 0.994
_diffrn_reflns_point_group_measured_fraction_max 0.994
_diffrn_reflns_theta_full 67.076
_diffrn_reflns_theta_max 67.076
_diffrn_reflns_theta_min 2.602
_diffrn_source 'Rotating-anode X-ray tube'
_diffrn_source_type 'Rigaku (Cu) X-ray Source'
_exptl_absorpt_coefficient_mu 0.640
_exptl_absorpt_correction_T_max 1.00000
_exptl_absorpt_correction_T_min 0.88502
_exptl_absorpt_correction_type multi-scan
_exptl_absorpt_process_details
;
CrysAlisPro 1.171.42.58a (Rigaku Oxford Diffraction, 2022)
Empirical absorption correction using spherical harmonics,
implemented in SCALE3 ABSPACK scaling algorithm.
;
_exptl_crystal_colour colourless
_exptl_crystal_colour_primary colourless
_exptl_crystal_density_diffrn 1.258
_exptl_crystal_description plate
_exptl_crystal_F_000 544
_exptl_crystal_size_max 0.16
_exptl_crystal_size_mid 0.07
_exptl_crystal_size_min 0.02
_refine_diff_density_max 0.213
_refine_diff_density_min -0.239
_refine_diff_density_rms 0.039
_refine_ls_extinction_coef 0.0018(3)
_refine_ls_extinction_expression Fc^*^=kFc[1+0.001xFc^2^\l^3^/sin(2\q)]^-1/4^
_refine_ls_extinction_method 'SHELXL-2018/3 (Sheldrick 2018)'
_refine_ls_goodness_of_fit_ref 1.043
_refine_ls_hydrogen_treatment constr
_refine_ls_matrix_type full
_refine_ls_number_parameters 348
_refine_ls_number_reflns 4759
_refine_ls_number_restraints 0
_refine_ls_restrained_S_all 1.043
_refine_ls_R_factor_all 0.0505
_refine_ls_R_factor_gt 0.0407
_refine_ls_shift/su_max 0.000
_refine_ls_shift/su_mean 0.000
_refine_ls_structure_factor_coef Fsqd
_refine_ls_weighting_details 'w=1/[\s^2^(Fo^2^)+(0.0554P)^2^+0.3602P] where P=(Fo^2^+2Fc^2^)/3'
_refine_ls_weighting_scheme calc
_refine_ls_wR_factor_gt 0.1038
_refine_ls_wR_factor_ref 0.1088
_reflns_Friedel_coverage 0.000
_reflns_number_gt 3945
_reflns_number_total 4759
_reflns_threshold_expression 'I > 2\s(I)'
_cod_data_source_file d2cc05912f2.cif
_cod_data_source_block 220784lt_auto
_cod_depositor_comments
;
Adding full bibliography for 7131170--7131173.cif.

2024-12-16
Z value and formula fixed to values more according to usual
chemical conventions.                 miguel
;
_cod_original_formula_sum 'C34 H36 O4'
_cod_original_formula_weight 508.63
_cod_original_formula_moiety '2(C17 H18 O2)'
_cod_original_formula_units_Z 2
_cod_original_cell_volume 1343.28(8)
_cod_database_code 7131173
_shelx_shelxl_version_number 2018/3
_shelx_space_group_comment
;
The symmetry employed for this shelxl refinement is uniquely defined
by the following loop, which should always be used as a source of
symmetry information in preference to the above space-group names.
They are only intended as comments.
;
_shelx_estimated_absorpt_t_max 0.987
_shelx_estimated_absorpt_t_min 0.905
_olex2_refinement_description
;
1. Fixed Uiso
 At 1.2 times of:
  All C(H) groups, All C(H,H) groups
 At 1.5 times of:
  All C(H,H,H) groups, All O(H) groups
2.a Ternary CH refined with riding coordinates:
 C8(H8), C28(H28)
2.b Secondary CH2 refined with riding coordinates:
 C9(H9A,H9B), C10(H10A,H10B), C29(H29A,H29B), C30(H30A,H30B)
2.c Aromatic/amide H refined with riding coordinates:
 C2(H2), C3(H3), C5(H5), C6(H6), C13(H13), C14(H14), C15(H15), C16(H16),
 C17(H17), C21(H21), C22(H22), C24(H24), C25(H25), C32(H32), C33(H33), C34(H34),
  C35(H35), C36(H36)
2.d Idealised Me refined as rotating group:
 C19(H19A,H19B,H19C), C38(H38A,H38B,H38C)
2.e Idealised tetrahedral OH refined as rotating group:
 O18(H18), O37(H37)
;
_olex2_submission_special_instructions 'No special instructions were received'
_oxdiff_exptl_absorpt_empirical_details
;
Empirical correction (ABSPACK) includes:
- Absorption correction using spherical harmonics
- Frame scaling
;
_oxdiff_exptl_absorpt_empirical_full_max 1.263
_oxdiff_exptl_absorpt_empirical_full_min 0.711

loop_
_space_group_symop_operation_xyz
'x, y, z'
'-x, -y, -z'

loop_
_atom_site_label
_atom_site_type_symbol
_atom_site_fract_x
_atom_site_fract_y
_atom_site_fract_z
_atom_site_U_iso_or_equiv
_atom_site_adp_type
_atom_site_occupancy
_atom_site_site_symmetry_order
_atom_site_calc_flag
_atom_site_refinement_flags_posn
_atom_site_refinement_flags_adp
_atom_site_refinement_flags_occupancy
_atom_site_disorder_assembly
_atom_site_disorder_group
C1 C 0.0843(3) 0.26075(12) 0.30704(9) 0.0246(3) Uani 1 1 d . . . . .
C2 C 0.1921(3) 0.34531(12) 0.30302(9) 0.0284(4) Uani 1 1 d . . . . .
H2 H 0.348799 0.344549 0.280531 0.034 Uiso 1 1 calc R U . . .
C3 C 0.0759(3) 0.43008(13) 0.33103(10) 0.0311(4) Uani 1 1 d . . . . .
H3 H 0.153613 0.486701 0.327039 0.037 Uiso 1 1 calc R U . . .
C4 C -0.1534(3) 0.43396(13) 0.36502(9) 0.0305(4) Uani 1 1 d . . . . .
C5 C -0.2617(3) 0.35101(13) 0.36743(10) 0.0317(4) Uani 1 1 d . . . . .
H5 H -0.418852 0.352337 0.389481 0.038 Uiso 1 1 calc R U . . .
C6 C -0.1472(3) 0.26582(13) 0.33852(10) 0.0296(4) Uani 1 1 d . . . . .
H6 H -0.227447 0.210743 0.340253 0.035 Uiso 1 1 calc R U . . .
C7 C 0.2235(2) 0.16842(12) 0.27611(9) 0.0243(3) Uani 1 1 d . . . . .
C8 C 0.1276(3) 0.06652(12) 0.31077(9) 0.0253(3) Uani 1 1 d . . . . .
H8 H -0.041834 0.073620 0.308526 0.030 Uiso 1 1 calc R U . . .
C9 C 0.1884(3) 0.04092(13) 0.39472(9) 0.0293(4) Uani 1 1 d . . . . .
H9A H 0.207476 -0.034256 0.416831 0.035 Uiso 1 1 calc R U . . .
H9B H 0.068502 0.076016 0.429376 0.035 Uiso 1 1 calc R U . . .
C10 C 0.4171(3) 0.08193(13) 0.38460(9) 0.0295(4) Uani 1 1 d . . . . .
H10A H 0.412584 0.124775 0.423124 0.035 Uiso 1 1 calc R U . . .
H10B H 0.546344 0.024143 0.392897 0.035 Uiso 1 1 calc R U . . .
C12 C 0.2637(3) 0.19574(11) 0.18697(9) 0.0246(3) Uani 1 1 d . . . . .
C13 C 0.4563(3) 0.23932(12) 0.14724(10) 0.0294(4) Uani 1 1 d . . . . .
H13 H 0.568030 0.249923 0.176100 0.035 Uiso 1 1 calc R U . . .
C14 C 0.4854(3) 0.26733(13) 0.06542(10) 0.0345(4) Uani 1 1 d . . . . .
H14 H 0.617079 0.297121 0.038700 0.041 Uiso 1 1 calc R U . . .
C15 C 0.3247(3) 0.25222(13) 0.02266(10) 0.0347(4) Uani 1 1 d . . . . .
H15 H 0.345738 0.271236 -0.033231 0.042 Uiso 1 1 calc R U . . .
C16 C 0.1324(3) 0.20913(13) 0.06185(10) 0.0310(4) Uani 1 1 d . . . . .
H16 H 0.020998 0.198702 0.032774 0.037 Uiso 1 1 calc R U . . .
C17 C 0.1022(3) 0.18122(12) 0.14340(9) 0.0262(3) Uani 1 1 d . . . . .
H17 H -0.030208 0.151840 0.169835 0.031 Uiso 1 1 calc R U . . .
C19 C -0.2766(3) 0.52375(14) 0.39917(11) 0.0395(4) Uani 1 1 d . . . . .
H19A H -0.442309 0.531977 0.395816 0.059 Uiso 1 1 calc R U . . .
H19B H -0.216730 0.586564 0.369516 0.059 Uiso 1 1 calc R U . . .
H19C H -0.251190 0.511260 0.454431 0.059 Uiso 1 1 calc R U . . .
O11 O 0.44689(17) 0.14301(8) 0.30508(6) 0.0263(3) Uani 1 1 d . . . . .
O18 O 0.26004(18) -0.00871(8) 0.27078(7) 0.0290(3) Uani 1 1 d . . . . .
H18 H 0.171447 -0.035332 0.251884 0.043 Uiso 1 1 calc R U . . .
C20 C 0.9127(3) -0.27371(12) 0.18738(9) 0.0239(3) Uani 1 1 d . . . . .
C21 C 1.1029(3) -0.32369(12) 0.14690(9) 0.0267(3) Uani 1 1 d . . . . .
H21 H 1.243762 -0.296422 0.134954 0.032 Uiso 1 1 calc R U . . .
C22 C 1.0892(3) -0.41319(12) 0.12368(10) 0.0290(4) Uani 1 1 d . . . . .
H22 H 1.220809 -0.445767 0.095648 0.035 Uiso 1 1 calc R U . . .
C23 C 0.8870(3) -0.45586(12) 0.14065(10) 0.0286(4) Uani 1 1 d . . . . .
C24 C 0.6977(3) -0.40573(12) 0.18152(9) 0.0279(4) Uani 1 1 d . . . . .
H24 H 0.557687 -0.433742 0.194387 0.033 Uiso 1 1 calc R U . . .
C25 C 0.7092(3) -0.31591(12) 0.20380(9) 0.0262(3) Uani 1 1 d . . . . .
H25 H 0.576313 -0.282527 0.230709 0.031 Uiso 1 1 calc R U . . .
C27 C 0.9274(2) -0.17821(12) 0.21695(9) 0.0241(3) Uani 1 1 d . . . . .
C28 C 0.7578(3) -0.08398(12) 0.18175(9) 0.0245(3) Uani 1 1 d . . . . .
H28 H 0.599732 -0.100756 0.183947 0.029 Uiso 1 1 calc R U . . .
C29 C 0.8747(3) -0.05503(12) 0.09764(9) 0.0289(4) Uani 1 1 d . . . . .
H29A H 0.831310 0.019144 0.074557 0.035 Uiso 1 1 calc R U . . .
H29B H 0.834343 -0.096004 0.063820 0.035 Uiso 1 1 calc R U . . .
C30 C 1.1320(3) -0.08116(12) 0.10777(9) 0.0296(4) Uani 1 1 d . . . . .
H30A H 1.217054 -0.119953 0.068317 0.036 Uiso 1 1 calc R U . . .
H30B H 1.198703 -0.017377 0.100897 0.036 Uiso 1 1 calc R U . . .
C31 C 0.9097(3) -0.20467(11) 0.30636(9) 0.0237(3) Uani 1 1 d . . . . .
C32 C 1.1030(3) -0.25258(12) 0.34386(9) 0.0283(4) Uani 1 1 d . . . . .
H32 H 1.247038 -0.267005 0.313138 0.034 Uiso 1 1 calc R U . . .
C33 C 1.0886(3) -0.27956(13) 0.42525(10) 0.0315(4) Uani 1 1 d . . . . .
H33 H 1.222730 -0.311541 0.449810 0.038 Uiso 1 1 calc R U . . .
C34 C 0.8790(3) -0.26004(13) 0.47108(10) 0.0306(4) Uani 1 1 d . . . . .
H34 H 0.868743 -0.277684 0.526909 0.037 Uiso 1 1 calc R U . . .
C35 C 0.6851(3) -0.21442(12) 0.43407(9) 0.0283(4) Uani 1 1 d . . . . .
H35 H 0.540467 -0.201886 0.464971 0.034 Uiso 1 1 calc R U . . .
C36 C 0.6988(3) -0.18670(12) 0.35245(9) 0.0256(3) Uani 1 1 d . . . . .
H36 H 0.564141 -0.155438 0.328028 0.031 Uiso 1 1 calc R U . . .
C38 C 0.8719(3) -0.55284(13) 0.11655(12) 0.0402(4) Uani 1 1 d . . . . .
H38A H 0.825552 -0.604466 0.163197 0.060 Uiso 1 1 calc R U . . .
H38B H 1.022947 -0.579198 0.091164 0.060 Uiso 1 1 calc R U . . .
H38C H 0.757509 -0.538307 0.079519 0.060 Uiso 1 1 calc R U . . .
O26 O 1.14794(17) -0.14345(8) 0.18690(6) 0.0260(3) Uani 1 1 d . . . . .
O37 O 0.75704(18) -0.00339(8) 0.22040(7) 0.0282(3) Uani 1 1 d . . . . .
H37 H 0.620751 0.018086 0.237385 0.042 Uiso 1 1 calc R U . . .

loop_
_atom_site_aniso_label
_atom_site_aniso_U_11
_atom_site_aniso_U_22
_atom_site_aniso_U_33
_atom_site_aniso_U_23
_atom_site_aniso_U_13
_atom_site_aniso_U_12
C1 0.0255(8) 0.0247(8) 0.0229(8) -0.0047(6) -0.0016(6) -0.0040(6)
C2 0.0302(8) 0.0279(8) 0.0274(8) -0.0075(7) 0.0032(6) -0.0087(7)
C3 0.0381(9) 0.0255(8) 0.0292(9) -0.0065(7) 0.0026(7) -0.0088(7)
C4 0.0366(9) 0.0258(8) 0.0262(9) -0.0051(7) -0.0011(7) -0.0012(7)
C5 0.0266(8) 0.0348(9) 0.0321(9) -0.0086(7) -0.0005(7) -0.0018(7)
C6 0.0258(8) 0.0299(9) 0.0351(9) -0.0113(7) -0.0023(7) -0.0054(7)
C7 0.0208(7) 0.0252(8) 0.0278(8) -0.0074(7) -0.0017(6) -0.0049(6)
C8 0.0246(8) 0.0226(8) 0.0287(8) -0.0073(6) 0.0012(6) -0.0053(6)
C9 0.0319(8) 0.0266(8) 0.0276(9) -0.0048(7) 0.0000(7) -0.0049(7)
C10 0.0331(8) 0.0295(9) 0.0254(8) -0.0060(7) -0.0038(6) -0.0035(7)
C12 0.0247(7) 0.0195(7) 0.0282(8) -0.0074(6) 0.0009(6) -0.0011(6)
C13 0.0271(8) 0.0270(8) 0.0329(9) -0.0070(7) 0.0004(7) -0.0048(6)
C14 0.0327(9) 0.0310(9) 0.0332(9) -0.0035(7) 0.0081(7) -0.0042(7)
C15 0.0414(10) 0.0302(9) 0.0267(9) -0.0050(7) 0.0015(7) 0.0022(7)
C16 0.0360(9) 0.0269(8) 0.0301(9) -0.0105(7) -0.0037(7) 0.0001(7)
C17 0.0266(8) 0.0219(8) 0.0294(8) -0.0075(6) -0.0004(6) -0.0023(6)
C19 0.0495(11) 0.0289(9) 0.0357(10) -0.0086(8) 0.0046(8) -0.0014(8)
O11 0.0232(5) 0.0270(6) 0.0280(6) -0.0043(5) -0.0027(4) -0.0047(4)
O18 0.0299(6) 0.0249(6) 0.0343(6) -0.0108(5) -0.0022(5) -0.0055(5)
C20 0.0256(8) 0.0222(8) 0.0231(8) -0.0049(6) -0.0019(6) -0.0031(6)
C21 0.0249(8) 0.0251(8) 0.0287(8) -0.0068(7) 0.0015(6) -0.0036(6)
C22 0.0287(8) 0.0254(8) 0.0304(9) -0.0087(7) 0.0010(6) 0.0009(6)
C23 0.0346(9) 0.0228(8) 0.0287(8) -0.0063(7) -0.0072(7) -0.0015(7)
C24 0.0266(8) 0.0263(8) 0.0312(9) -0.0055(7) -0.0036(6) -0.0060(6)
C25 0.0241(8) 0.0254(8) 0.0284(8) -0.0081(7) 0.0010(6) -0.0025(6)
C27 0.0202(7) 0.0244(8) 0.0278(8) -0.0077(6) 0.0018(6) -0.0057(6)
C28 0.0274(8) 0.0229(8) 0.0241(8) -0.0079(6) 0.0000(6) -0.0049(6)
C29 0.0363(9) 0.0256(8) 0.0243(8) -0.0065(7) -0.0001(7) -0.0055(7)
C30 0.0354(9) 0.0262(8) 0.0252(8) -0.0046(7) 0.0047(7) -0.0086(7)
C31 0.0263(8) 0.0205(7) 0.0253(8) -0.0069(6) 0.0002(6) -0.0062(6)
C32 0.0235(8) 0.0302(9) 0.0296(9) -0.0067(7) 0.0018(6) -0.0047(6)
C33 0.0280(8) 0.0337(9) 0.0306(9) -0.0035(7) -0.0039(7) -0.0039(7)
C34 0.0358(9) 0.0301(9) 0.0240(8) -0.0043(7) -0.0006(7) -0.0054(7)
C35 0.0286(8) 0.0273(8) 0.0272(9) -0.0087(7) 0.0041(6) -0.0031(6)
C36 0.0251(8) 0.0225(8) 0.0291(8) -0.0073(6) -0.0015(6) -0.0032(6)
C38 0.0454(10) 0.0281(9) 0.0502(12) -0.0159(8) -0.0062(8) -0.0035(8)
O26 0.0239(5) 0.0290(6) 0.0248(6) -0.0058(5) 0.0035(4) -0.0094(4)
O37 0.0301(6) 0.0224(6) 0.0323(6) -0.0111(5) 0.0028(5) -0.0032(4)

loop_
_atom_type_symbol
_atom_type_description
_atom_type_scat_dispersion_real
_atom_type_scat_dispersion_imag
_atom_type_scat_source
C C 0.0181 0.0091 'International Tables Vol C Tables 4.2.6.8 and 6.1.1.4'
H H 0.0000 0.0000 'International Tables Vol C Tables 4.2.6.8 and 6.1.1.4'
O O 0.0492 0.0322 'International Tables Vol C Tables 4.2.6.8 and 6.1.1.4'

loop_
_geom_angle_atom_site_label_1
_geom_angle_atom_site_label_2
_geom_angle_atom_site_label_3
_geom_angle
_geom_angle_site_symmetry_1
_geom_angle_site_symmetry_3
_geom_angle_publ_flag
C2 C1 C7 118.92(13) . . ?
C6 C1 C2 117.63(15) . . ?
C6 C1 C7 123.45(14) . . ?
C1 C2 H2 119.3 . . ?
C3 C2 C1 121.41(15) . . ?
C3 C2 H2 119.3 . . ?
C2 C3 H3 119.4 . . ?
C2 C3 C4 121.13(15) . . ?
C4 C3 H3 119.4 . . ?
C3 C4 C19 121.24(15) . . ?
C5 C4 C3 117.41(15) . . ?
C5 C4 C19 121.35(15) . . ?
C4 C5 H5 119.0 . . ?
C4 C5 C6 121.94(15) . . ?
C6 C5 H5 119.0 . . ?
C1 C6 H6 119.8 . . ?
C5 C6 C1 120.43(15) . . ?
C5 C6 H6 119.8 . . ?
C1 C7 C8 114.31(12) . . ?
C12 C7 C1 109.94(13) . . ?
C12 C7 C8 114.18(12) . . ?
O11 C7 C1 109.09(12) . . ?
O11 C7 C8 100.66(12) . . ?
O11 C7 C12 108.02(11) . . ?
C7 C8 H8 112.8 . . ?
C9 C8 C7 101.57(12) . . ?
C9 C8 H8 112.8 . . ?
O18 C8 C7 107.56(12) . . ?
O18 C8 H8 112.8 . . ?
O18 C8 C9 108.47(13) . . ?
C8 C9 H9A 111.2 . . ?
C8 C9 H9B 111.2 . . ?
C8 C9 C10 102.79(12) . . ?
H9A C9 H9B 109.1 . . ?
C10 C9 H9A 111.2 . . ?
C10 C9 H9B 111.2 . . ?
C9 C10 H10A 110.4 . . ?
C9 C10 H10B 110.4 . . ?
H10A C10 H10B 108.6 . . ?
O11 C10 C9 106.74(12) . . ?
O11 C10 H10A 110.4 . . ?
O11 C10 H10B 110.4 . . ?
C13 C12 C7 121.10(14) . . ?
C17 C12 C7 120.00(13) . . ?
C17 C12 C13 118.85(14) . . ?
C12 C13 H13 119.9 . . ?
C14 C13 C12 120.15(15) . . ?
C14 C13 H13 119.9 . . ?
C13 C14 H14 119.7 . . ?
C15 C14 C13 120.58(15) . . ?
C15 C14 H14 119.7 . . ?
C14 C15 H15 120.2 . . ?
C14 C15 C16 119.54(16) . . ?
C16 C15 H15 120.2 . . ?
C15 C16 H16 119.9 . . ?
C15 C16 C17 120.14(16) . . ?
C17 C16 H16 119.9 . . ?
C12 C17 H17 119.6 . . ?
C16 C17 C12 120.74(14) . . ?
C16 C17 H17 119.6 . . ?
C4 C19 H19A 109.5 . . ?
C4 C19 H19B 109.5 . . ?
C4 C19 H19C 109.5 . . ?
H19A C19 H19B 109.5 . . ?
H19A C19 H19C 109.5 . . ?
H19B C19 H19C 109.5 . . ?
C10 O11 C7 107.78(11) . . ?
C8 O18 H18 109.5 . . ?
C21 C20 C25 118.00(14) . . ?
C21 C20 C27 121.56(13) . . ?
C25 C20 C27 120.36(13) . . ?
C20 C21 H21 119.6 . . ?
C20 C21 C22 120.73(14) . . ?
C22 C21 H21 119.6 . . ?
C21 C22 H22 119.3 . . ?
C23 C22 C21 121.32(14) . . ?
C23 C22 H22 119.3 . . ?
C22 C23 C24 117.65(14) . . ?
C22 C23 C38 121.55(15) . . ?
C24 C23 C38 120.80(15) . . ?
C23 C24 H24 119.3 . . ?
C25 C24 C23 121.31(14) . . ?
C25 C24 H24 119.3 . . ?
C20 C25 H25 119.5 . . ?
C24 C25 C20 120.98(14) . . ?
C24 C25 H25 119.5 . . ?
C20 C27 C28 112.19(12) . . ?
C31 C27 C20 109.69(12) . . ?
C31 C27 C28 115.11(12) . . ?
O26 C27 C20 110.27(11) . . ?
O26 C27 C28 101.57(11) . . ?
O26 C27 C31 107.59(11) . . ?
C27 C28 H28 112.4 . . ?
C29 C28 C27 101.50(12) . . ?
C29 C28 H28 112.4 . . ?
O37 C28 C27 108.78(12) . . ?
O37 C28 H28 112.4 . . ?
O37 C28 C29 108.77(12) . . ?
C28 C29 H29A 111.2 . . ?
C28 C29 H29B 111.2 . . ?
C28 C29 C30 102.86(13) . . ?
H29A C29 H29B 109.1 . . ?
C30 C29 H29A 111.2 . . ?
C30 C29 H29B 111.2 . . ?
C29 C30 H30A 110.4 . . ?
C29 C30 H30B 110.4 . . ?
H30A C30 H30B 108.6 . . ?
O26 C30 C29 106.67(12) . . ?
O26 C30 H30A 110.4 . . ?
O26 C30 H30B 110.4 . . ?
C32 C31 C27 120.30(13) . . ?
C32 C31 C36 118.56(14) . . ?
C36 C31 C27 121.05(13) . . ?
C31 C32 H32 119.5 . . ?
C33 C32 C31 121.05(14) . . ?
C33 C32 H32 119.5 . . ?
C32 C33 H33 119.9 . . ?
C32 C33 C34 120.25(15) . . ?
C34 C33 H33 119.9 . . ?
C33 C34 H34 120.5 . . ?
C35 C34 C33 118.94(15) . . ?
C35 C34 H34 120.5 . . ?
C34 C35 H35 119.5 . . ?
C34 C35 C36 121.02(14) . . ?
C36 C35 H35 119.5 . . ?
C31 C36 H36 119.9 . . ?
C35 C36 C31 120.14(14) . . ?
C35 C36 H36 119.9 . . ?
C23 C38 H38A 109.5 . . ?
C23 C38 H38B 109.5 . . ?
C23 C38 H38C 109.5 . . ?
H38A C38 H38B 109.5 . . ?
H38A C38 H38C 109.5 . . ?
H38B C38 H38C 109.5 . . ?
C27 O26 C30 108.05(11) . . ?
C28 O37 H37 109.5 . . ?

loop_
_geom_bond_atom_site_label_1
_geom_bond_atom_site_label_2
_geom_bond_distance
_geom_bond_site_symmetry_2
_geom_bond_publ_flag
C1 C2 1.396(2) . ?
C1 C6 1.393(2) . ?
C1 C7 1.531(2) . ?
C2 H2 0.9500 . ?
C2 C3 1.382(2) . ?
C3 H3 0.9500 . ?
C3 C4 1.393(2) . ?
C4 C5 1.385(2) . ?
C4 C19 1.503(2) . ?
C5 H5 0.9500 . ?
C5 C6 1.391(2) . ?
C6 H6 0.9500 . ?
C7 C8 1.541(2) . ?
C7 C12 1.515(2) . ?
C7 O11 1.4514(18) . ?
C8 H8 1.0000 . ?
C8 C9 1.524(2) . ?
C8 O18 1.4230(18) . ?
C9 H9A 0.9900 . ?
C9 H9B 0.9900 . ?
C9 C10 1.531(2) . ?
C10 H10A 0.9900 . ?
C10 H10B 0.9900 . ?
C10 O11 1.4467(18) . ?
C12 C13 1.393(2) . ?
C12 C17 1.391(2) . ?
C13 H13 0.9500 . ?
C13 C14 1.391(2) . ?
C14 H14 0.9500 . ?
C14 C15 1.381(3) . ?
C15 H15 0.9500 . ?
C15 C16 1.386(2) . ?
C16 H16 0.9500 . ?
C16 C17 1.386(2) . ?
C17 H17 0.9500 . ?
C19 H19A 0.9800 . ?
C19 H19B 0.9800 . ?
C19 H19C 0.9800 . ?
O18 H18 0.8400 . ?
C20 C21 1.390(2) . ?
C20 C25 1.392(2) . ?
C20 C27 1.530(2) . ?
C21 H21 0.9500 . ?
C21 C22 1.391(2) . ?
C22 H22 0.9500 . ?
C22 C23 1.388(2) . ?
C23 C24 1.391(2) . ?
C23 C38 1.498(2) . ?
C24 H24 0.9500 . ?
C24 C25 1.383(2) . ?
C25 H25 0.9500 . ?
C27 C28 1.538(2) . ?
C27 C31 1.521(2) . ?
C27 O26 1.4507(17) . ?
C28 H28 1.0000 . ?
C28 C29 1.524(2) . ?
C28 O37 1.4203(18) . ?
C29 H29A 0.9900 . ?
C29 H29B 0.9900 . ?
C29 C30 1.533(2) . ?
C30 H30A 0.9900 . ?
C30 H30B 0.9900 . ?
C30 O26 1.4525(19) . ?
C31 C32 1.392(2) . ?
C31 C36 1.393(2) . ?
C32 H32 0.9500 . ?
C32 C33 1.385(2) . ?
C33 H33 0.9500 . ?
C33 C34 1.389(2) . ?
C34 H34 0.9500 . ?
C34 C35 1.385(2) . ?
C35 H35 0.9500 . ?
C35 C36 1.390(2) . ?
C36 H36 0.9500 . ?
C38 H38A 0.9800 . ?
C38 H38B 0.9800 . ?
C38 H38C 0.9800 . ?
O37 H37 0.8400 . ?

loop_
_geom_torsion_atom_site_label_1
_geom_torsion_atom_site_label_2
_geom_torsion_atom_site_label_3
_geom_torsion_atom_site_label_4
_geom_torsion
_geom_torsion_site_symmetry_1
_geom_torsion_site_symmetry_2
_geom_torsion_site_symmetry_3
_geom_torsion_site_symmetry_4
_geom_torsion_publ_flag
C1 C2 C3 C4 0.5(3) . . . . ?
C1 C7 C8 C9 -71.98(15) . . . . ?
C1 C7 C8 O18 174.18(12) . . . . ?
C1 C7 C12 C13 89.26(17) . . . . ?
C1 C7 C12 C17 -88.17(16) . . . . ?
C1 C7 O11 C10 81.42(14) . . . . ?
C2 C1 C6 C5 -2.4(2) . . . . ?
C2 C1 C7 C8 157.47(14) . . . . ?
C2 C1 C7 C12 -72.59(17) . . . . ?
C2 C1 C7 O11 45.69(18) . . . . ?
C2 C3 C4 C5 -1.9(2) . . . . ?
C2 C3 C4 C19 176.92(16) . . . . ?
C3 C4 C5 C6 1.1(3) . . . . ?
C4 C5 C6 C1 1.1(3) . . . . ?
C6 C1 C2 C3 1.6(2) . . . . ?
C6 C1 C7 C8 -23.3(2) . . . . ?
C6 C1 C7 C12 106.64(17) . . . . ?
C6 C1 C7 O11 -135.08(15) . . . . ?
C7 C1 C2 C3 -179.09(15) . . . . ?
C7 C1 C6 C5 178.34(15) . . . . ?
C7 C8 C9 C10 -33.86(15) . . . . ?
C7 C12 C13 C14 -177.61(15) . . . . ?
C7 C12 C17 C16 177.75(14) . . . . ?
C8 C7 C12 C13 -140.73(15) . . . . ?
C8 C7 C12 C17 41.84(19) . . . . ?
C8 C7 O11 C10 -39.14(14) . . . . ?
C8 C9 C10 O11 11.10(16) . . . . ?
C9 C10 O11 C7 18.03(16) . . . . ?
C12 C7 C8 C9 160.21(12) . . . . ?
C12 C7 C8 O18 46.38(17) . . . . ?
C12 C7 O11 C10 -159.11(12) . . . . ?
C12 C13 C14 C15 -0.1(2) . . . . ?
C13 C12 C17 C16 0.3(2) . . . . ?
C13 C14 C15 C16 0.3(3) . . . . ?
C14 C15 C16 C17 -0.2(2) . . . . ?
C15 C16 C17 C12 -0.1(2) . . . . ?
C17 C12 C13 C14 -0.2(2) . . . . ?
C19 C4 C5 C6 -177.72(16) . . . . ?
O11 C7 C8 C9 44.77(14) . . . . ?
O11 C7 C8 O18 -69.06(14) . . . . ?
O11 C7 C12 C13 -29.68(19) . . . . ?
O11 C7 C12 C17 152.90(13) . . . . ?
O18 C8 C9 C10 79.29(14) . . . . ?
C20 C21 C22 C23 -0.6(2) . . . . ?
C20 C27 C28 C29 -73.89(14) . . . . ?
C20 C27 C28 O37 171.52(11) . . . . ?
C20 C27 C31 C32 81.50(16) . . . . ?
C20 C27 C31 C36 -95.09(16) . . . . ?
C20 C27 O26 C30 82.66(14) . . . . ?
C21 C20 C25 C24 0.9(2) . . . . ?
C21 C20 C27 C28 120.48(15) . . . . ?
C21 C20 C27 C31 -110.27(16) . . . . ?
C21 C20 C27 O26 8.0(2) . . . . ?
C21 C22 C23 C24 0.2(2) . . . . ?
C21 C22 C23 C38 -179.34(16) . . . . ?
C22 C23 C24 C25 0.7(2) . . . . ?
C23 C24 C25 C20 -1.3(2) . . . . ?
C25 C20 C21 C22 0.0(2) . . . . ?
C25 C20 C27 C28 -62.58(19) . . . . ?
C25 C20 C27 C31 66.67(18) . . . . ?
C25 C20 C27 O26 -175.01(13) . . . . ?
C27 C20 C21 C22 176.98(15) . . . . ?
C27 C20 C25 C24 -176.10(14) . . . . ?
C27 C28 C29 C30 -34.77(15) . . . . ?
C27 C31 C32 C33 -178.37(14) . . . . ?
C27 C31 C36 C35 177.98(14) . . . . ?
C28 C27 C31 C32 -150.86(14) . . . . ?
C28 C27 C31 C36 32.55(19) . . . . ?
C28 C27 O26 C30 -36.46(14) . . . . ?
C28 C29 C30 O26 13.73(16) . . . . ?
C29 C30 O26 C27 14.55(15) . . . . ?
C31 C27 C28 C29 159.74(12) . . . . ?
C31 C27 C28 O37 45.16(16) . . . . ?
C31 C27 O26 C30 -157.75(12) . . . . ?
C31 C32 C33 C34 0.7(2) . . . . ?
C32 C31 C36 C35 1.3(2) . . . . ?
C32 C33 C34 C35 0.7(2) . . . . ?
C33 C34 C35 C36 -1.1(2) . . . . ?
C34 C35 C36 C31 0.0(2) . . . . ?
C36 C31 C32 C33 -1.7(2) . . . . ?
C38 C23 C24 C25 -179.73(16) . . . . ?
O26 C27 C28 C29 43.85(14) . . . . ?
O26 C27 C28 O37 -70.74(13) . . . . ?
O26 C27 C31 C32 -38.46(18) . . . . ?
O26 C27 C31 C36 144.95(13) . . . . ?
O37 C28 C29 C30 79.81(15) . . . . ?
